data_2211983
loop_
_publ_author_name
'Ying Xiong'
'Wen-Yuan Gao'
'Ke-Zhong Deng'
'Hai-Xia Chen'
'Shu-Jun Wang'

_publ_section_title
;5,6-Dihydroxy-1,2,3,13-tetramethoxy-6,7-dimethyl-5,6,7,8-tetrahydrobenzo[3,4]cycloocta[1,2-<i>f</i>][1,3]benzodioxol-5-yl
 benzoate sesquihydrate
;
_journal_coeditor_code XU2184
_journal_issue 1
_journal_name_full 'Acta Crystallographica Section E'
_journal_page_first o333
_journal_page_last o334
_journal_paper_doi 10.1107/S1600536806053359
_journal_volume 63
_journal_year 2007
_chemical_formula_iupac 'C30 H32 O9, 1.5H2 O'
_chemical_formula_moiety 'C30 H32 O9, 1.5H2 O'
_chemical_formula_sum 'C30 H35 O10.5'
_chemical_formula_weight 563.58
_chemical_melting_point 396.5(5)
_chemical_name_common 'schisantherin A sesquihydrate'
_chemical_name_systematic
;
5,6-Dihydroxy-1,2,3,13-tetramethoxy-6,7-dimethyl-5,6,7,8-
tetrahydrobenzo[3,4]cycloocta[1,2-f][1,3]benzodioxol-5-yl benzoate
sesquihydrate
;
_space_group_IT_number 18
_symmetry_cell_setting orthorhombic
_symmetry_space_group_name_Hall 'P 2 2ab'
_symmetry_space_group_name_H-M 'P 21 21 2'
_atom_sites_solution_hydrogens geom
_atom_sites_solution_primary direct
_atom_sites_solution_secondary difmap
_cell_angle_alpha 90.00
_cell_angle_beta 90.00
_cell_angle_gamma 90.00
_cell_formula_units_Z 4
_cell_length_a 12.818(3)
_cell_length_b 27.883(7)
_cell_length_c 7.921(2)
_cell_measurement_reflns_used 2000
_cell_measurement_temperature 293(2)
_cell_measurement_theta_max 20.9
_cell_measurement_theta_min 2.5
_cell_volume 2831.0(12)
_computing_cell_refinement 'SAINT (Bruker, 1997)'
_computing_data_collection 'SMART (Bruker, 1997)'
_computing_data_reduction SAINT
_computing_molecular_graphics 'SHELXTL (Bruker, 1997)'
_computing_publication_material SHELXTL
_computing_structure_refinement 'SHELXL97 (Sheldrick, 1997)'
_computing_structure_solution 'SHELXS97 (Sheldrick, 1997)'
_diffrn_ambient_temperature 293(2)
_diffrn_measured_fraction_theta_full 0.99
_diffrn_measured_fraction_theta_max 0.99
_diffrn_measurement_device_type 'Bruker SMART CCD area-detector'
_diffrn_measurement_method '\f and \w'
_diffrn_radiation_monochromator graphite
_diffrn_radiation_source 'fine-focus sealed tube'
_diffrn_radiation_type MoK\a
_diffrn_radiation_wavelength 0.71073
_diffrn_reflns_av_R_equivalents 0.061
_diffrn_reflns_av_sigmaI/netI 0.058
_diffrn_reflns_limit_h_max 10
_diffrn_reflns_limit_h_min -15
_diffrn_reflns_limit_k_max 34
_diffrn_reflns_limit_k_min -30
_diffrn_reflns_limit_l_max 6
_diffrn_reflns_limit_l_min -9
_diffrn_reflns_number 10679
_diffrn_reflns_theta_full 26.4
_diffrn_reflns_theta_max 26.4
_diffrn_reflns_theta_min 1.4
_diffrn_standards_number 0
_exptl_absorpt_coefficient_mu 0.100
_exptl_absorpt_correction_type none
_exptl_crystal_colour colorless
_exptl_crystal_density_diffrn 1.322
_exptl_crystal_density_method 'not measured'
_exptl_crystal_description block
_exptl_crystal_F_000 1196
_exptl_crystal_size_max 0.26
_exptl_crystal_size_mid 0.22
_exptl_crystal_size_min 0.18
_refine_diff_density_max 0.37
_refine_diff_density_min -0.17
_refine_ls_extinction_method none
_refine_ls_goodness_of_fit_ref 0.998
_refine_ls_hydrogen_treatment constr
_refine_ls_matrix_type full
_refine_ls_number_parameters 372
_refine_ls_number_reflns 3264
_refine_ls_number_restraints 0
_refine_ls_restrained_S_all 0.998
_refine_ls_R_factor_all 0.102
_refine_ls_R_factor_gt 0.048
_refine_ls_shift/su_max 0.000
_refine_ls_shift/su_mean 0.000
_refine_ls_structure_factor_coef Fsqd
_refine_ls_weighting_details 'calc w=1/[\s^2^(Fo^2^)+(0.0687P)^2^] where P=(Fo^2^+2Fc^2^)/3'
_refine_ls_weighting_scheme calc
_refine_ls_wR_factor_gt 0.109
_refine_ls_wR_factor_ref 0.131
_reflns_number_gt 1932
_reflns_number_total 3264
_reflns_threshold_expression I>2\s(I)
_cod_data_source_file xu2184.cif
_cod_data_source_block I
_cod_depositor_comments
;
The following automatic conversions were performed:

'_chemical_melting_point' value '396-397' was changed to '396.5(5)' -
the average value was taken and precision was estimated.

Automatic conversion script
Id: cif_fix_values 1646 2011-03-28 12:23:43Z adriana 

The following automatic conversions were performed:

'_chemical_melting_point' value '396-397' was changed to '396.5(5)' -
the average value was taken and precision was estimated.

Automatic conversion script
Id: cif_fix_values 1715 2011-07-08 13:25:40Z adriana 
;
_cod_database_code 2211983
_cod_database_fobs_code 2211983

loop_
_symmetry_equiv_pos_as_xyz
'x, y, z'
'-x, -y, z'
'-x+1/2, y+1/2, -z'
'x+1/2, -y+1/2, -z'

loop_
_atom_site_type_symbol
_atom_site_label
_atom_site_fract_x
_atom_site_fract_y
_atom_site_fract_z
_atom_site_U_iso_or_equiv
_atom_site_adp_type
_atom_site_calc_flag
_atom_site_refinement_flags
_atom_site_occupancy
O O1 0.7769(2) 0.29767(10) 0.8216(5) 0.0600(9) Uani d . 1
O O2 0.9909(2) 0.30733(12) 0.9952(5) 0.0805(11) Uani d . 1
O O3 1.0743(2) 0.38085(13) 1.0143(5) 0.0803(11) Uani d . 1
O O4 0.6717(2) 0.48386(9) 0.3849(4) 0.0577(8) Uani d . 1
H H4A 0.6414 0.4916 0.4748 0.087 Uiso d R 1
O O5 0.84712(18) 0.38219(9) 0.4463(4) 0.0431(7) Uani d . 1
O O6 0.7891(2) 0.31418(11) 0.3247(5) 0.0647(10) Uani d . 1
O O7 0.3755(2) 0.37195(12) 0.5131(4) 0.0610(9) Uani d . 1
O O8 0.4060(2) 0.35828(12) 0.8470(4) 0.0648(10) Uani d . 1
O O9 0.6062(2) 0.36216(10) 0.9820(4) 0.0495(7) Uani d . 1
O O10 0.5789(4) 0.46870(18) 0.0698(7) 0.144(2) Uani d . 1
H H10A 0.6099 0.4740 0.1700 0.217 Uiso d R 1
H H10B 0.5878 0.4401 0.0400 0.217 Uiso d R 1
O O11 0.5000 0.5000 0.6165(8) 0.0939(18) Uani d S 1
H H11D 0.4751 0.5241 0.6855 0.141 Uiso d R 1
C C1 0.8321(3) 0.33897(15) 0.8501(6) 0.0462(11) Uani d . 1
C C2 0.9283(3) 0.34284(15) 0.9231(6) 0.0498(11) Uani d . 1
C C3 1.0857(4) 0.3303(2) 1.0375(8) 0.0778(17) Uani d . 1
H H3A 1.1414 0.3183 0.9663 0.093 Uiso calc R 1
H H3B 1.1034 0.3235 1.1541 0.093 Uiso calc R 1
C C4 0.9787(3) 0.38658(16) 0.9349(6) 0.0503(11) Uani d . 1
C C5 0.9365(3) 0.42813(16) 0.8748(6) 0.0478(11) Uani d . 1
H H5 0.9728 0.4570 0.8816 0.057 Uiso calc R 1
C C6 0.8369(3) 0.42593(13) 0.8027(5) 0.0397(10) Uani d . 1
C C7 0.7849(3) 0.38197(14) 0.7909(5) 0.0382(10) Uani d . 1
C C8 0.8256(4) 0.25278(17) 0.8548(10) 0.094(2) Uani d . 1
H H8A 0.8928 0.2519 0.8014 0.141 Uiso calc R 1
H H8B 0.7829 0.2274 0.8109 0.141 Uiso calc R 1
H H8C 0.8338 0.2488 0.9744 0.141 Uiso calc R 1
C C9 0.7915(3) 0.47124(14) 0.7297(6) 0.0454(11) Uani d . 1
H H9A 0.8079 0.4978 0.8043 0.054 Uiso calc R 1
H H9B 0.7162 0.4681 0.7253 0.054 Uiso calc R 1
C C10 0.8323(3) 0.48294(13) 0.5515(6) 0.0452(11) Uani d . 1
H H10 0.9035 0.4703 0.5450 0.054 Uiso calc R 1
C C11 0.8406(4) 0.53749(15) 0.5310(7) 0.0638(13) Uani d . 1
H H11A 0.8651 0.5449 0.4194 0.096 Uiso calc R 1
H H11B 0.8886 0.5500 0.6128 0.096 Uiso calc R 1
H H11C 0.7732 0.5517 0.5478 0.096 Uiso calc R 1
C C12 0.7711(3) 0.46040(14) 0.4038(6) 0.0443(11) Uani d . 1
C C13 0.8305(4) 0.46841(18) 0.2369(6) 0.0668(14) Uani d . 1
H H13A 0.7924 0.4540 0.1457 0.100 Uiso calc R 1
H H13B 0.8984 0.4540 0.2445 0.100 Uiso calc R 1
H H13C 0.8377 0.5022 0.2166 0.100 Uiso calc R 1
C C14 0.7469(3) 0.40555(14) 0.4157(6) 0.0432(10) Uani d . 1
H H14 0.7240 0.3954 0.3032 0.052 Uiso calc R 1
C C15 0.8571(3) 0.33609(15) 0.3969(6) 0.0438(10) Uani d . 1
C C16 0.9604(3) 0.31625(14) 0.4457(6) 0.0410(10) Uani d . 1
C C17 1.0358(3) 0.34465(15) 0.5226(6) 0.0504(12) Uani d . 1
H H17 1.0217 0.3767 0.5453 0.060 Uiso calc R 1
C C18 1.1319(3) 0.32542(17) 0.5655(7) 0.0615(13) Uani d . 1
H H18 1.1823 0.3446 0.6162 0.074 Uiso calc R 1
C C19 1.1527(4) 0.27801(18) 0.5331(8) 0.0705(15) Uani d . 1
H H19 1.2172 0.2652 0.5621 0.085 Uiso calc R 1
C C20 1.0783(4) 0.24925(17) 0.4578(8) 0.0712(15) Uani d . 1
H H20 1.0930 0.2171 0.4371 0.085 Uiso calc R 1
C C21 0.9817(3) 0.26801(15) 0.4125(6) 0.0544(12) Uani d . 1
H H21 0.9319 0.2487 0.3609 0.065 Uiso calc R 1
C C22 0.6627(3) 0.38998(12) 0.5383(6) 0.0383(10) Uani d . 1
C C23 0.5612(3) 0.38681(13) 0.4713(6) 0.0417(10) Uani d . 1
H H23 0.5515 0.3924 0.3566 0.050 Uiso calc R 1
C C24 0.4765(3) 0.37589(14) 0.5685(6) 0.0486(11) Uani d . 1
C C25 0.4908(3) 0.36765(15) 0.7438(6) 0.0437(10) Uani d . 1
C C26 0.5912(3) 0.36870(13) 0.8099(6) 0.0396(10) Uani d . 1
C C27 0.6785(3) 0.37950(13) 0.7087(6) 0.0383(10) Uani d . 1
C C28 0.3568(4) 0.3820(2) 0.3383(7) 0.0693(15) Uani d . 1
H H28A 0.3810 0.4137 0.3123 0.104 Uiso calc R 1
H H28B 0.2833 0.3799 0.3156 0.104 Uiso calc R 1
H H28C 0.3934 0.3591 0.2700 0.104 Uiso calc R 1
C C29 0.3450(4) 0.4002(2) 0.8864(7) 0.0790(17) Uani d . 1
H H29A 0.3849 0.4212 0.9574 0.118 Uiso calc R 1
H H29B 0.2825 0.3907 0.9442 0.118 Uiso calc R 1
H H29C 0.3270 0.4165 0.7839 0.118 Uiso calc R 1
C C30 0.5791(4) 0.31585(15) 1.0492(6) 0.0579(12) Uani d . 1
H H30A 0.5052 0.3145 1.0687 0.087 Uiso calc R 1
H H30B 0.6154 0.3108 1.1537 0.087 Uiso calc R 1
H H30C 0.5985 0.2914 0.9700 0.087 Uiso calc R 1

loop_
_atom_site_aniso_label
_atom_site_aniso_U_11
_atom_site_aniso_U_22
_atom_site_aniso_U_33
_atom_site_aniso_U_12
_atom_site_aniso_U_13
_atom_site_aniso_U_23
O1 0.0452(17) 0.0390(17) 0.096(3) -0.0011(14) -0.0092(18) 0.0104(17)
O2 0.0497(19) 0.073(2) 0.119(3) 0.0058(18) -0.026(2) 0.027(2)
O3 0.0428(18) 0.085(3) 0.113(3) -0.0058(17) -0.029(2) 0.015(2)
O4 0.0506(17) 0.0475(17) 0.075(2) 0.0144(14) 0.0003(17) 0.0038(16)
O5 0.0335(14) 0.0366(15) 0.0591(19) 0.0037(12) 0.0049(13) -0.0095(14)
O6 0.0496(18) 0.0484(19) 0.096(3) -0.0009(15) -0.014(2) -0.0157(18)
O7 0.0317(16) 0.083(2) 0.069(2) -0.0015(15) -0.0046(15) 0.0008(19)
O8 0.0409(18) 0.075(2) 0.078(3) -0.0071(16) 0.0091(17) 0.0115(19)
O9 0.0495(17) 0.0478(17) 0.051(2) -0.0086(14) 0.0036(14) 0.0082(15)
O10 0.152(4) 0.148(4) 0.134(5) 0.033(4) -0.033(4) -0.051(4)
O11 0.101(4) 0.068(3) 0.112(5) 0.035(3) 0.000 0.000
C1 0.035(2) 0.044(3) 0.060(3) -0.005(2) 0.002(2) 0.002(2)
C2 0.033(2) 0.055(3) 0.062(3) 0.006(2) -0.002(2) 0.009(2)
C3 0.045(3) 0.103(5) 0.085(4) 0.005(3) -0.012(3) 0.031(4)
C4 0.030(2) 0.065(3) 0.056(3) -0.008(2) -0.003(2) 0.004(2)
C5 0.041(2) 0.046(3) 0.056(3) -0.012(2) 0.001(2) -0.006(2)
C6 0.031(2) 0.041(2) 0.047(2) -0.0038(18) 0.006(2) 0.000(2)
C7 0.030(2) 0.040(2) 0.045(2) 0.0025(18) 0.0028(19) 0.002(2)
C8 0.077(4) 0.042(3) 0.163(7) 0.003(3) -0.026(4) 0.021(3)
C9 0.047(2) 0.034(2) 0.055(3) -0.0031(19) 0.008(2) -0.006(2)
C10 0.037(2) 0.037(2) 0.061(3) 0.0038(18) 0.002(2) 0.006(2)
C11 0.073(3) 0.044(3) 0.075(4) -0.004(2) -0.003(3) 0.006(3)
C12 0.040(2) 0.038(2) 0.055(3) 0.0002(19) 0.011(2) 0.000(2)
C13 0.072(3) 0.066(3) 0.063(4) -0.004(3) 0.020(3) 0.003(3)
C14 0.036(2) 0.047(2) 0.047(3) 0.0079(18) 0.0033(19) 0.000(2)
C15 0.040(2) 0.041(3) 0.050(3) -0.006(2) 0.009(2) -0.002(2)
C16 0.035(2) 0.037(2) 0.050(3) -0.0003(18) 0.008(2) 0.001(2)
C17 0.040(2) 0.043(3) 0.069(3) -0.0036(19) 0.002(2) -0.010(2)
C18 0.047(3) 0.054(3) 0.084(4) 0.002(2) -0.004(3) -0.009(3)
C19 0.047(3) 0.070(4) 0.095(4) 0.018(3) -0.001(3) 0.005(3)
C20 0.062(3) 0.044(3) 0.108(5) 0.007(2) 0.001(3) -0.007(3)
C21 0.044(3) 0.042(3) 0.077(3) 0.000(2) 0.003(3) -0.002(2)
C22 0.035(2) 0.028(2) 0.051(3) 0.0032(17) 0.001(2) -0.0027(18)
C23 0.036(2) 0.038(2) 0.051(3) -0.0003(18) -0.004(2) -0.003(2)
C24 0.031(2) 0.045(3) 0.069(3) 0.0021(19) -0.005(2) -0.005(2)
C25 0.030(2) 0.041(2) 0.061(3) -0.0011(18) 0.006(2) 0.002(2)
C26 0.034(2) 0.034(2) 0.050(3) 0.0004(18) 0.000(2) 0.001(2)
C27 0.033(2) 0.027(2) 0.056(3) -0.0001(17) 0.000(2) 0.0006(19)
C28 0.047(3) 0.097(4) 0.064(4) 0.008(3) -0.007(2) -0.019(3)
C29 0.049(3) 0.115(5) 0.073(4) 0.016(3) 0.015(3) -0.008(3)
C30 0.056(3) 0.055(3) 0.063(3) -0.006(2) 0.008(3) 0.015(3)

loop_
_atom_type_symbol
_atom_type_description
_atom_type_scat_dispersion_real
_atom_type_scat_dispersion_imag
_atom_type_scat_source
C C 0.0033 0.0000 'International Tables Vol C Tables 4.2.6.8 and 6.1.1.4'
H H 0.0000 0.0000 'International Tables Vol C Tables 4.2.6.8 and 6.1.1.4'
O O 0.0106 0.0000 'International Tables Vol C Tables 4.2.6.8 and 6.1.1.4'

loop_
_geom_angle_atom_site_label_1
_geom_angle_atom_site_label_2
_geom_angle_atom_site_label_3
_geom_angle
C1 O1 C8 118.9(3)
C2 O2 C3 105.7(4)
C4 O3 C3 105.2(3)
C12 O4 H4A 115.9
C15 O5 C14 117.4(3)
C24 O7 C28 116.9(4)
C25 O8 C29 113.7(3)
C26 O9 C30 116.6(3)
H10A O10 H10B 110.2
C2 C1 O1 127.0(4)
C2 C1 C7 117.2(4)
O1 C1 C7 115.8(3)
C1 C2 C4 121.3(4)
C1 C2 O2 129.5(4)
C4 C2 O2 109.2(4)
O2 C3 O3 109.2(4)
O2 C3 H3A 109.8
O3 C3 H3A 109.8
O2 C3 H3B 109.8
O3 C3 H3B 109.8
H3A C3 H3B 108.3
C5 C4 C2 122.7(4)
C5 C4 O3 127.3(4)
C2 C4 O3 110.0(4)
C4 C5 C6 117.8(4)
C4 C5 H5 121.1
C6 C5 H5 121.1
C7 C6 C5 120.0(4)
C7 C6 C9 121.7(3)
C5 C6 C9 118.2(4)
C6 C7 C1 120.9(3)
C6 C7 C27 119.9(3)
C1 C7 C27 119.1(3)
O1 C8 H8A 109.5
O1 C8 H8B 109.5
H8A C8 H8B 109.5
O1 C8 H8C 109.5
H8A C8 H8C 109.5
H8B C8 H8C 109.5
C6 C9 C10 113.5(3)
C6 C9 H9A 108.9
C10 C9 H9A 108.9
C6 C9 H9B 108.9
C10 C9 H9B 108.9
H9A C9 H9B 107.7
C11 C10 C9 109.3(4)
C11 C10 C12 111.0(4)
C9 C10 C12 115.9(3)
C11 C10 H10 106.7
C9 C10 H10 106.7
C12 C10 H10 106.7
C10 C11 H11A 109.5
C10 C11 H11B 109.5
H11A C11 H11B 109.5
C10 C11 H11C 109.5
H11A C11 H11C 109.5
H11B C11 H11C 109.5
O4 C12 C13 106.4(4)
O4 C12 C10 110.1(3)
C13 C12 C10 109.9(3)
O4 C12 C14 106.0(3)
C13 C12 C14 106.9(4)
C10 C12 C14 117.0(4)
C12 C13 H13A 109.5
C12 C13 H13B 109.5
H13A C13 H13B 109.5
C12 C13 H13C 109.5
H13A C13 H13C 109.5
H13B C13 H13C 109.5
O5 C14 C22 113.1(3)
O5 C14 C12 105.8(3)
C22 C14 C12 117.4(3)
O5 C14 H14 106.6
C22 C14 H14 106.6
C12 C14 H14 106.6
O6 C15 O5 123.4(4)
O6 C15 C16 125.3(4)
O5 C15 C16 111.3(4)
C17 C16 C21 119.7(4)
C17 C16 C15 121.4(3)
C21 C16 C15 118.9(4)
C18 C17 C16 120.3(4)
C18 C17 H17 119.8
C16 C17 H17 119.8
C19 C18 C17 120.0(4)
C19 C18 H18 120.0
C17 C18 H18 120.0
C18 C19 C20 120.4(4)
C18 C19 H19 119.8
C20 C19 H19 119.8
C19 C20 C21 120.5(4)
C19 C20 H20 119.8
C21 C20 H20 119.8
C20 C21 C16 119.1(4)
C20 C21 H21 120.4
C16 C21 H21 120.4
C27 C22 C23 119.0(4)
C27 C22 C14 125.2(4)
C23 C22 C14 115.8(4)
C24 C23 C22 122.4(4)
C24 C23 H23 118.8
C22 C23 H23 118.8
C23 C24 O7 126.0(4)
C23 C24 C25 119.1(4)
O7 C24 C25 114.9(4)
O8 C25 C26 120.6(4)
O8 C25 C24 120.5(3)
C26 C25 C24 118.9(4)
O9 C26 C25 119.6(4)
O9 C26 C27 118.5(3)
C25 C26 C27 121.7(4)
C22 C27 C26 118.7(4)
C22 C27 C7 122.5(4)
C26 C27 C7 118.7(4)
O7 C28 H28A 109.5
O7 C28 H28B 109.5
H28A C28 H28B 109.5
O7 C28 H28C 109.5
H28A C28 H28C 109.5
H28B C28 H28C 109.5
O8 C29 H29A 109.5
O8 C29 H29B 109.5
H29A C29 H29B 109.5
O8 C29 H29C 109.5
H29A C29 H29C 109.5
H29B C29 H29C 109.5
O9 C30 H30A 109.5
O9 C30 H30B 109.5
H30A C30 H30B 109.5
O9 C30 H30C 109.5
H30A C30 H30C 109.5
H30B C30 H30C 109.5

loop_
_geom_bond_atom_site_label_1
_geom_bond_atom_site_label_2
_geom_bond_distance
O1 C1 1.370(5)
O1 C8 1.423(5)
O2 C2 1.397(5)
O2 C3 1.413(6)
O3 C4 1.388(5)
O3 C3 1.429(6)
O4 C12 1.440(5)
O4 H4A 0.8389
O5 C15 1.350(5)
O5 C14 1.461(4)
O6 C15 1.208(5)
O7 C24 1.372(5)
O7 C28 1.433(6)
O8 C25 1.385(5)
O8 C29 1.439(6)
O9 C26 1.389(5)
O9 C30 1.439(5)
O10 H10A 0.8994
O10 H10B 0.8387
O11 H11D 0.9232
C1 C2 1.366(6)
C1 C7 1.422(6)
C2 C4 1.383(6)
C3 H3A 0.9700
C3 H3B 0.9700
C4 C5 1.364(6)
C5 C6 1.400(6)
C5 H5 0.9300
C6 C7 1.399(5)
C6 C9 1.506(5)
C7 C27 1.513(6)
C8 H8A 0.9600
C8 H8B 0.9600
C8 H8C 0.9600
C9 C10 1.540(6)
C9 H9A 0.9700
C9 H9B 0.9700
C10 C11 1.533(6)
C10 C12 1.542(6)
C10 H10 0.9800
C11 H11A 0.9600
C11 H11B 0.9600
C11 H11C 0.9600
C12 C13 1.542(6)
C12 C14 1.563(6)
C13 H13A 0.9600
C13 H13B 0.9600
C13 H13C 0.9600
C14 C22 1.515(6)
C14 H14 0.9800
C15 C16 1.486(6)
C16 C17 1.390(5)
C16 C21 1.397(6)
C17 C18 1.386(6)
C17 H17 0.9300
C18 C19 1.373(6)
C18 H18 0.9300
C19 C20 1.381(7)
C19 H19 0.9300
C20 C21 1.392(6)
C20 H20 0.9300
C21 H21 0.9300
C22 C27 1.396(6)
C22 C23 1.407(5)
C23 C24 1.365(6)
C23 H23 0.9300
C24 C25 1.419(6)
C25 C26 1.391(5)
C26 C27 1.408(6)
C28 H28A 0.9600
C28 H28B 0.9600
C28 H28C 0.9600
C29 H29A 0.9600
C29 H29B 0.9600
C29 H29C 0.9600
C30 H30A 0.9600
C30 H30B 0.9600
C30 H30C 0.9600

loop_
_geom_hbond_atom_site_label_D
_geom_hbond_atom_site_label_H
_geom_hbond_atom_site_label_A
_geom_hbond_site_symmetry_A
_geom_hbond_distance_DH
_geom_hbond_distance_HA
_geom_hbond_distance_DA
_geom_hbond_angle_DHA
_geom_hbond_publ_flag
O4 H4A O11 . 0.84 2.14 2.900(5) 150 y
O10 H10A O4 . 0.90 1.90 2.797(6) 178 y
O10 H10B O9 1_554 0.84 2.23 3.071(6) 175 y

loop_
_cod_related_entry_id
_cod_related_entry_database
_cod_related_entry_code
1 ChemSpider 21178042
